data_1548558
loop_
_publ_author_name
'Marina Barsukova'
'Tatiana Goncharova'
'Denis Samsonenko'
'Danil Dybtsev'
'Andrei Potapov'

_publ_section_title
;
 Synthesis, Crystal Structure, and Luminescent Properties of New Zinc(II)
 and Cadmium(II) Metal-Organic Frameworks Based on Flexible
 Bis(imidazol-1-yl)alkane Ligands
;
_journal_name_full Crystals
_journal_page_first 132
_journal_paper_doi 10.3390/cryst6100132
_journal_volume 6
_journal_year 2016
_chemical_formula_sum 'C21 H26 Cd N4 O5'
_chemical_formula_weight 526.86
_space_group_crystal_system triclinic
_space_group_IT_number 2
_space_group_name_Hall '-P 1'
_space_group_name_H-M_alt 'P -1'
_symmetry_space_group_name_Hall '-P 1'
_symmetry_space_group_name_H-M 'P -1'
_atom_sites_solution_hydrogens geom
_atom_sites_solution_primary direct
_atom_sites_solution_secondary difmap
_cell_angle_alpha 107.371(8)
_cell_angle_beta 91.269(8)
_cell_angle_gamma 116.622(10)
_cell_formula_units_Z 2
_cell_length_a 9.2444(10)
_cell_length_b 10.0116(8)
_cell_length_c 14.4659(13)
_cell_measurement_reflns_used 5826
_cell_measurement_temperature 120(2)
_cell_measurement_theta_max 74.3120
_cell_measurement_theta_min 5.1220
_cell_volume 1123.1(2)
_computing_cell_refinement
;
CrysAlisPro, Agilent Technologies,
Version 1.171.37.35 (release 13-08-2014 CrysAlis171 .NET)
(compiled Aug 13 2014,18:06:01)
;
_computing_data_collection
;
CrysAlisPro, Agilent Technologies,
Version 1.171.37.35 (release 13-08-2014 CrysAlis171 .NET)
(compiled Aug 13 2014,18:06:01)
;
_computing_data_reduction
;
CrysAlisPro, Agilent Technologies,
Version 1.171.37.35 (release 13-08-2014 CrysAlis171 .NET)
(compiled Aug 13 2014,18:06:01)
;
_computing_molecular_graphics 'ShelXle (H\"ubschle, 2011)'
_computing_publication_material 'CIFTAB-2013 (Sheldrick, 2013)'
_computing_structure_refinement 'SHELXL-2013 (Sheldrick, 2013)'
_computing_structure_solution 'SHELXS-2013 (Sheldrick, 2013)'
_diffrn_ambient_temperature 120(2)
_diffrn_detector 'CCD plate'
_diffrn_detector_area_resol_mean 4.2207
_diffrn_detector_type TitanS2
_diffrn_measured_fraction_theta_full 0.996
_diffrn_measured_fraction_theta_max 0.970
_diffrn_measurement_device 'four-circle diffractometer'
_diffrn_measurement_device_type 'GV1000, TitanS2'
_diffrn_measurement_method '\w scan'
_diffrn_radiation_monochromator mirror
_diffrn_radiation_probe x-ray
_diffrn_radiation_type CuK\a
_diffrn_radiation_wavelength 1.54184
_diffrn_reflns_av_R_equivalents 0.0568
_diffrn_reflns_av_unetI/netI 0.0540
_diffrn_reflns_Laue_measured_fraction_full 0.996
_diffrn_reflns_Laue_measured_fraction_max 0.970
_diffrn_reflns_limit_h_max 11
_diffrn_reflns_limit_h_min -11
_diffrn_reflns_limit_k_max 12
_diffrn_reflns_limit_k_min -10
_diffrn_reflns_limit_l_max 15
_diffrn_reflns_limit_l_min -17
_diffrn_reflns_number 8600
_diffrn_reflns_point_group_measured_fraction_full 0.996
_diffrn_reflns_point_group_measured_fraction_max 0.970
_diffrn_reflns_theta_full 67.684
_diffrn_reflns_theta_max 74.359
_diffrn_reflns_theta_min 5.148
_diffrn_source 'rotating-anode X-ray tube'
_diffrn_source_type 'GV1000 (Cu) X-ray Source'
_exptl_absorpt_coefficient_mu 8.124
_exptl_absorpt_correction_T_max 0.988
_exptl_absorpt_correction_T_min 0.951
_exptl_absorpt_correction_type gaussian
_exptl_absorpt_process_details
;
CrysAlisPro, Agilent Technologies,
Version 1.171.37.35 (release 13-08-2014 CrysAlis171 .NET)
(compiled Aug 13 2014,18:06:01)
Numerical absorption correction based on gaussian integration over
a multifaceted crystal model
Empirical absorption correction using spherical harmonics,
implemented in SCALE3 ABSPACK scaling algorithm.
;
_exptl_crystal_colour colorless
_exptl_crystal_density_diffrn 1.558
_exptl_crystal_description plate
_exptl_crystal_F_000 536
_exptl_crystal_size_max 0.42
_exptl_crystal_size_mid 0.23
_exptl_crystal_size_min 0.06
_refine_diff_density_max 1.790
_refine_diff_density_min -1.490
_refine_diff_density_rms 0.162
_refine_ls_extinction_coef .
_refine_ls_extinction_method none
_refine_ls_goodness_of_fit_ref 1.055
_refine_ls_hydrogen_treatment constr
_refine_ls_matrix_type full
_refine_ls_number_parameters 282
_refine_ls_number_reflns 4465
_refine_ls_number_restraints 0
_refine_ls_restrained_S_all 1.055
_refine_ls_R_factor_all 0.0503
_refine_ls_R_factor_gt 0.0487
_refine_ls_shift/su_max 0.000
_refine_ls_shift/su_mean 0.000
_refine_ls_structure_factor_coef Fsqd
_refine_ls_weighting_details 'w=1/[\s^2^(Fo^2^)+(0.0944P)^2^] where P=(Fo^2^+2Fc^2^)/3'
_refine_ls_weighting_scheme calc
_refine_ls_wR_factor_gt 0.1236
_refine_ls_wR_factor_ref 0.1292
_reflns_Friedel_coverage 0.000
_reflns_Friedel_fraction_full .
_reflns_Friedel_fraction_max .
_reflns_number_gt 4272
_reflns_number_total 4465
_reflns_threshold_expression 'I > 2\s(I)'
_cod_data_source_file 4.cif
_cod_data_source_block DSMSAB
_cod_database_code 1548558
_shelx_space_group_comment
;
The symmetry employed for this shelxl refinement is uniquely defined
by the following loop, which should always be used as a source of
symmetry information in preference to the above space-group names.
They are only intended as comments.
;
_shelx_estimated_absorpt_t_min 0.132
_shelx_estimated_absorpt_t_max 0.641
_shelxl_version_number 2013-3

loop_
_space_group_symop_operation_xyz
'x, y, z'
'-x, -y, -z'

loop_
_atom_site_label
_atom_site_type_symbol
_atom_site_fract_x
_atom_site_fract_y
_atom_site_fract_z
_atom_site_U_iso_or_equiv
_atom_site_adp_type
_atom_site_occupancy
_atom_site_site_symmetry_order
_atom_site_calc_flag
_atom_site_refinement_flags_posn
_atom_site_refinement_flags_adp
_atom_site_refinement_flags_occupancy
_atom_site_disorder_assembly
_atom_site_disorder_group
Cd1 Cd 0.82342(3) 0.43751(2) 0.10566(2) 0.01700(12) Uani 1 1 d . . . . .
O11 O 0.8214(3) 0.3351(3) 0.23614(19) 0.0229(6) Uani 1 1 d . . . . .
O12 O 0.9888(4) 0.5917(3) 0.2714(2) 0.0270(6) Uani 1 1 d . . . . .
C11 C 0.9220(5) 0.4711(4) 0.2964(3) 0.0202(7) Uani 1 1 d . . . . .
C12 C 0.9618(4) 0.4865(4) 0.4024(3) 0.0179(7) Uani 1 1 d . . . . .
C13 C 0.9005(5) 0.3518(5) 0.4295(3) 0.0214(7) Uani 1 1 d . . . . .
H13 H 0.8321 0.2501 0.3812 0.026 Uiso 1 1 calc R U . . .
C14 C 1.0623(5) 0.6362(5) 0.4739(3) 0.0219(7) Uani 1 1 d . . . . .
H14 H 1.1048 0.7292 0.4564 0.026 Uiso 1 1 calc R U . . .
O21 O 1.0434(4) 0.4021(3) 0.0619(2) 0.0233(6) Uani 1 1 d . . . . .
O22 O 1.1088(3) 0.3317(3) -0.0862(2) 0.0248(6) Uani 1 1 d . . . . .
C21 C 1.0625(5) 0.3070(4) -0.0082(3) 0.0201(7) Uani 1 1 d . . . . .
C22 C 1.0299(4) 0.1469(4) -0.0046(3) 0.0188(7) Uani 1 1 d . . . . .
C23 C 0.9662(5) 0.1022(5) 0.0740(3) 0.0236(8) Uani 1 1 d . . . . .
H23 H 0.9436 0.1721 0.1248 0.028 Uiso 1 1 calc R U . . .
C24 C 1.0643(5) 0.0447(5) -0.0782(3) 0.0244(8) Uani 1 1 d . . . . .
H24 H 1.1088 0.0756 -0.1315 0.029 Uiso 1 1 calc R U . . .
N11 N 0.5935(5) 0.4520(4) 0.1583(3) 0.0259(7) Uani 1 1 d . . . . .
N12 N 0.3760(4) 0.4047(5) 0.2291(3) 0.0330(8) Uani 1 1 d . . . . .
C101 C 0.4993(5) 0.3716(5) 0.2099(3) 0.0283(8) Uani 1 1 d . . . . .
H101 H 0.5169 0.2982 0.2313 0.034 Uiso 1 1 calc R U . . .
C102 C 0.5257(6) 0.5435(6) 0.1427(3) 0.0369(10) Uani 1 1 d . . . . .
H102 H 0.5662 0.6146 0.1070 0.044 Uiso 1 1 calc R U . . .
C103 C 0.3918(6) 0.5154(6) 0.1867(4) 0.0381(10) Uani 1 1 d . . . . .
H103 H 0.3228 0.5630 0.1880 0.046 Uiso 1 1 calc R U . . .
C104 C 0.2581(6) 0.3482(7) 0.2919(4) 0.0438(12) Uani 1 1 d . . . . .
H10A H 0.2330 0.2384 0.2853 0.053 Uiso 1 1 calc R U . . .
H10B H 0.1544 0.3455 0.2697 0.053 Uiso 1 1 calc R U . . .
C105 C 0.3243(7) 0.4547(8) 0.3996(4) 0.0473(13) Uani 1 1 d . . . . .
H10C H 0.2352 0.4215 0.4378 0.057 Uiso 1 1 calc R U . . .
H10D H 0.3571 0.5658 0.4050 0.057 Uiso 1 1 calc R U . . .
C106 C 0.4717(6) 0.4495(7) 0.4450(4) 0.0429(12) Uani 1 1 d . . . . .
H10E H 0.5639 0.4893 0.4098 0.051 Uiso 1 1 calc R U . . .
H10F H 0.4415 0.3379 0.4367 0.051 Uiso 1 1 calc R U . . .
C201 C 0.7009(5) 0.1901(5) -0.1202(3) 0.0257(8) Uani 1 1 d . . . . .
H201 H 0.8091 0.2375 -0.1336 0.031 Uiso 1 1 calc R U . . .
N21 N 0.6596(4) 0.2383(4) -0.0339(2) 0.0227(7) Uani 1 1 d . . . . .
N22 N 0.5713(4) 0.0666(4) -0.1857(2) 0.0249(7) Uani 1 1 d . . . . .
C202 C 0.4935(5) 0.1390(5) -0.0465(3) 0.0286(8) Uani 1 1 d . . . . .
H202 H 0.4281 0.1439 0.0028 0.034 Uiso 1 1 calc R U . . .
C203 C 0.4368(5) 0.0326(5) -0.1404(3) 0.0297(9) Uani 1 1 d . . . . .
H203 H 0.3268 -0.0483 -0.1686 0.036 Uiso 1 1 calc R U . . .
C204 C 0.5693(6) -0.0137(5) -0.2886(3) 0.0299(9) Uani 1 1 d . . . . .
H20A H 0.4837 -0.1266 -0.3093 0.036 Uiso 1 1 calc R U . . .
H20B H 0.6770 -0.0110 -0.2947 0.036 Uiso 1 1 calc R U . . .
C205 C 0.5354(6) 0.0623(5) -0.3566(3) 0.0299(9) Uani 1 1 d . . . . .
H20C H 0.6255 0.1727 -0.3398 0.036 Uiso 1 1 calc R U . . .
H20D H 0.4315 0.0667 -0.3475 0.036 Uiso 1 1 calc R U . . .
C206 C 0.5216(6) -0.0330(5) -0.4642(3) 0.0312(9) Uani 1 1 d . . . . .
H20E H 0.6277 -0.0324 -0.4735 0.037 Uiso 1 1 calc R U . . .
H20F H 0.4362 -0.1449 -0.4792 0.037 Uiso 1 1 calc R U . . .
O1 O 0.9423(5) 0.0890(5) -0.3506(4) 0.0609(11) Uani 1 1 d . . . . .
H1 H 0.9587 0.1734 -0.3063 0.091 Uiso 1 1 calc R U . . .
C1 C 1.0918(10) 0.0874(10) -0.3592(7) 0.077(2) Uani 1 1 d . . . . .
H1A H 1.1446 0.1413 -0.4050 0.116 Uiso 1 1 calc R U . . .
H1B H 1.0717 -0.0230 -0.3842 0.116 Uiso 1 1 calc R U . . .
H1C H 1.1640 0.1427 -0.2945 0.116 Uiso 1 1 calc R U . . .

loop_
_atom_site_aniso_label
_atom_site_aniso_U_11
_atom_site_aniso_U_22
_atom_site_aniso_U_33
_atom_site_aniso_U_23
_atom_site_aniso_U_13
_atom_site_aniso_U_12
Cd1 0.01917(18) 0.01786(18) 0.01387(17) 0.00569(11) -0.00001(11) 0.00873(13)
O11 0.0272(14) 0.0245(13) 0.0158(12) 0.0038(10) -0.0015(10) 0.0135(11)
O12 0.0360(16) 0.0268(14) 0.0180(13) 0.0100(11) 0.0027(11) 0.0136(13)
C11 0.0207(17) 0.0270(18) 0.0147(16) 0.0049(14) -0.0006(13) 0.0144(15)
C12 0.0167(17) 0.0216(17) 0.0140(15) 0.0049(14) 0.0012(13) 0.0089(14)
C13 0.0171(17) 0.0227(17) 0.0174(17) 0.0028(13) -0.0037(13) 0.0067(14)
C14 0.0200(18) 0.0252(18) 0.0190(17) 0.0070(15) 0.0031(14) 0.0102(15)
O21 0.0214(14) 0.0199(13) 0.0298(15) 0.0054(11) 0.0008(11) 0.0129(11)
O22 0.0301(15) 0.0193(12) 0.0270(14) 0.0109(11) 0.0047(11) 0.0115(11)
C21 0.0192(17) 0.0191(16) 0.0234(18) 0.0107(14) -0.0010(14) 0.0084(14)
C22 0.0163(17) 0.0199(16) 0.0231(18) 0.0090(14) 0.0031(13) 0.0099(14)
C23 0.031(2) 0.0261(18) 0.0213(18) 0.0109(15) 0.0092(15) 0.0177(17)
C24 0.030(2) 0.0257(18) 0.0222(18) 0.0125(15) 0.0096(15) 0.0147(16)
N11 0.0290(18) 0.0337(19) 0.0243(17) 0.0095(15) 0.0079(14) 0.0227(16)
N12 0.0232(17) 0.047(2) 0.0260(18) 0.0028(16) 0.0018(14) 0.0207(17)
C101 0.030(2) 0.037(2) 0.028(2) 0.0131(17) 0.0071(16) 0.0234(18)
C102 0.041(3) 0.042(2) 0.032(2) 0.0066(19) -0.0059(19) 0.027(2)
C103 0.038(2) 0.048(3) 0.034(2) 0.004(2) -0.0050(19) 0.031(2)
C104 0.022(2) 0.070(3) 0.029(2) 0.004(2) 0.0027(17) 0.022(2)
C105 0.035(3) 0.080(4) 0.029(2) 0.007(2) 0.011(2) 0.036(3)
C106 0.031(2) 0.065(3) 0.031(2) 0.002(2) 0.0062(19) 0.030(2)
C201 0.0200(18) 0.0299(19) 0.0185(17) 0.0036(15) -0.0034(14) 0.0080(16)
N21 0.0220(16) 0.0240(16) 0.0158(15) 0.0032(13) -0.0037(12) 0.0084(13)
N22 0.0287(17) 0.0273(16) 0.0173(15) 0.0051(13) -0.0007(13) 0.0141(14)
C202 0.024(2) 0.033(2) 0.0228(19) 0.0078(16) 0.0030(15) 0.0096(17)
C203 0.024(2) 0.027(2) 0.027(2) 0.0069(16) 0.0020(16) 0.0041(16)
C204 0.035(2) 0.032(2) 0.0180(19) 0.0038(16) 0.0020(16) 0.0156(18)
C205 0.035(2) 0.030(2) 0.0196(19) 0.0060(16) 0.0001(16) 0.0134(18)
C206 0.034(2) 0.031(2) 0.0209(19) 0.0046(17) 0.0015(16) 0.0125(18)
O1 0.057(3) 0.045(2) 0.069(3) 0.005(2) 0.003(2) 0.024(2)
C1 0.066(4) 0.079(5) 0.088(6) 0.006(4) 0.009(4) 0.050(4)

loop_
_atom_type_symbol
_atom_type_description
_atom_type_scat_dispersion_real
_atom_type_scat_dispersion_imag
_atom_type_scat_source
C C 0.0181 0.0091 'International Tables Vol C Tables 4.2.6.8 and 6.1.1.4'
H H 0.0000 0.0000 'International Tables Vol C Tables 4.2.6.8 and 6.1.1.4'
Cd Cd 0.1185 4.6533 'International Tables Vol C Tables 4.2.6.8 and 6.1.1.4'
N N 0.0311 0.0180 'International Tables Vol C Tables 4.2.6.8 and 6.1.1.4'
O O 0.0492 0.0322 'International Tables Vol C Tables 4.2.6.8 and 6.1.1.4'

loop_
_geom_angle_atom_site_label_1
_geom_angle_atom_site_label_2
_geom_angle_atom_site_label_3
_geom_angle
_geom_angle_site_symmetry_1
_geom_angle_site_symmetry_3
_geom_angle_publ_flag
O11 Cd1 O12 54.22(9) . . yes
O11 Cd1 C11 27.25(10) . . ?
O12 Cd1 C11 27.02(11) . . ?
O21 Cd1 O11 90.18(10) . . yes
O21 Cd1 O12 86.53(10) . . yes
O21 Cd1 C11 89.37(11) . . ?
O21 Cd1 N11 173.57(11) . . yes
O22 Cd1 O11 139.13(10) 2_765 . yes
O22 Cd1 O12 86.97(10) 2_765 . yes
O22 Cd1 C11 112.83(11) 2_765 . ?
O22 Cd1 O21 100.73(10) 2_765 . yes
O22 Cd1 N11 85.42(12) 2_765 . yes
O22 Cd1 N21 108.86(11) 2_765 . yes
N11 Cd1 O11 83.89(11) . . yes
N11 Cd1 O12 91.99(12) . . yes
N11 Cd1 C11 86.49(12) . . ?
N21 Cd1 O11 110.33(11) . . yes
N21 Cd1 O12 164.17(12) . . yes
N21 Cd1 C11 137.57(12) . . ?
N21 Cd1 O21 90.41(11) . . yes
N21 Cd1 N11 89.32(13) . . yes
C11 O11 Cd1 92.5(2) . . ?
C11 O12 Cd1 90.6(2) . . ?
O11 C11 Cd1 60.28(18) . . ?
O11 C11 C12 117.9(3) . . ?
O12 C11 Cd1 62.41(19) . . ?
O12 C11 O11 122.5(3) . . ?
O12 C11 C12 119.6(3) . . ?
C12 C11 Cd1 175.3(3) . . ?
C13 C12 C11 120.3(3) . . ?
C13 C12 C14 119.3(3) . . ?
C14 C12 C11 120.4(3) . . ?
C12 C13 H13 119.5 . . ?
C14 C13 C12 120.9(4) 2_766 . ?
C14 C13 H13 119.5 2_766 . ?
C12 C14 H14 120.1 . . ?
C13 C14 C12 119.8(4) 2_766 . ?
C13 C14 H14 120.1 2_766 . ?
C21 O21 Cd1 134.5(3) . . ?
C21 O22 Cd1 121.3(2) . 2_765 ?
O21 C21 O22 125.5(3) . . ?
O21 C21 C22 120.0(3) . . ?
O22 C21 C22 114.5(3) . . ?
C23 C22 C21 119.3(3) . . ?
C24 C22 C21 120.8(3) . . ?
C24 C22 C23 119.8(3) . . ?
C22 C23 H23 120.1 . . ?
C24 C23 C22 119.8(4) 2_755 . ?
C24 C23 H23 120.1 2_755 . ?
C22 C24 H24 119.8 . . ?
C23 C24 C22 120.3(4) 2_755 . ?
C23 C24 H24 119.8 2_755 . ?
C101 N11 Cd1 126.0(3) . . ?
C101 N11 C102 105.3(4) . . ?
C102 N11 Cd1 128.6(3) . . ?
C101 N12 C103 106.7(4) . . ?
C101 N12 C104 126.7(4) . . ?
C103 N12 C104 126.2(4) . . ?
N11 C101 N12 112.4(4) . . ?
N11 C101 H101 123.8 . . ?
N12 C101 H101 123.8 . . ?
N11 C102 H102 125.5 . . ?
C103 C102 N11 109.1(4) . . ?
C103 C102 H102 125.5 . . ?
N12 C103 H103 126.7 . . ?
C102 C103 N12 106.5(4) . . ?
C102 C103 H103 126.7 . . ?
N12 C104 H10A 109.3 . . ?
N12 C104 H10B 109.3 . . ?
N12 C104 C105 111.7(4) . . ?
H10A C104 H10B 107.9 . . ?
C105 C104 H10A 109.3 . . ?
C105 C104 H10B 109.3 . . ?
C104 C105 H10C 108.9 . . ?
C104 C105 H10D 108.9 . . ?
C104 C105 C106 113.4(4) . . ?
H10C C105 H10D 107.7 . . ?
C106 C105 H10C 108.9 . . ?
C106 C105 H10D 108.9 . . ?
C105 C106 C106 111.8(5) . 2_666 ?
C105 C106 H10E 109.3 . . ?
C105 C106 H10F 109.3 . . ?
C106 C106 H10E 109.3 2_666 . ?
C106 C106 H10F 109.3 2_666 . ?
H10E C106 H10F 107.9 . . ?
N21 C201 H201 124.2 . . ?
N21 C201 N22 111.6(4) . . ?
N22 C201 H201 124.2 . . ?
C201 N21 Cd1 128.3(3) . . ?
C201 N21 C202 105.2(3) . . ?
C202 N21 Cd1 126.5(3) . . ?
C201 N22 C203 107.6(3) . . ?
C201 N22 C204 126.8(4) . . ?
C203 N22 C204 125.6(4) . . ?
N21 C202 H202 125.1 . . ?
C203 C202 N21 109.9(4) . . ?
C203 C202 H202 125.1 . . ?
N22 C203 H203 127.1 . . ?
C202 C203 N22 105.8(4) . . ?
C202 C203 H203 127.1 . . ?
N22 C204 H20A 109.1 . . ?
N22 C204 H20B 109.1 . . ?
N22 C204 C205 112.4(3) . . ?
H20A C204 H20B 107.9 . . ?
C205 C204 H20A 109.1 . . ?
C205 C204 H20B 109.1 . . ?
C204 C205 H20C 109.5 . . ?
C204 C205 H20D 109.5 . . ?
C204 C205 C206 110.5(4) . . ?
H20C C205 H20D 108.1 . . ?
C206 C205 H20C 109.5 . . ?
C206 C205 H20D 109.5 . . ?
C205 C206 H20E 109.1 . . ?
C205 C206 H20F 109.1 . . ?
C206 C206 C205 112.6(5) 2_654 . ?
C206 C206 H20E 109.1 2_654 . ?
C206 C206 H20F 109.1 2_654 . ?
H20E C206 H20F 107.8 . . ?
C1 O1 H1 109.5 . . ?
O1 C1 H1A 109.5 . . ?
O1 C1 H1B 109.5 . . ?
O1 C1 H1C 109.5 . . ?
H1A C1 H1B 109.5 . . ?
H1A C1 H1C 109.5 . . ?
H1B C1 H1C 109.5 . . ?

loop_
_geom_bond_atom_site_label_1
_geom_bond_atom_site_label_2
_geom_bond_distance
_geom_bond_site_symmetry_2
_geom_bond_publ_flag
Cd1 O11 2.399(3) . yes
Cd1 O12 2.446(3) . yes
Cd1 C11 2.759(4) . ?
Cd1 O21 2.287(3) . yes
Cd1 O22 2.216(3) 2_765 yes
Cd1 N11 2.324(4) . yes
Cd1 N21 2.259(3) . yes
O11 C11 1.265(5) . ?
O12 C11 1.254(5) . ?
C11 C12 1.514(5) . ?
C12 C13 1.391(5) . ?
C12 C14 1.401(5) . ?
C13 H13 0.9500 . ?
C13 C14 1.388(5) 2_766 ?
C14 C13 1.388(5) 2_766 ?
C14 H14 0.9500 . ?
O21 C21 1.244(5) . ?
O22 Cd1 2.216(3) 2_765 ?
O22 C21 1.269(5) . ?
C21 C22 1.510(5) . ?
C22 C23 1.393(5) . ?
C22 C24 1.391(5) . ?
C23 H23 0.9500 . ?
C23 C24 1.389(5) 2_755 ?
C24 C23 1.389(5) 2_755 ?
C24 H24 0.9500 . ?
N11 C101 1.313(6) . ?
N11 C102 1.384(6) . ?
N12 C101 1.336(5) . ?
N12 C103 1.374(7) . ?
N12 C104 1.460(6) . ?
C101 H101 0.9500 . ?
C102 H102 0.9500 . ?
C102 C103 1.358(7) . ?
C103 H103 0.9500 . ?
C104 H10A 0.9900 . ?
C104 H10B 0.9900 . ?
C104 C105 1.523(7) . ?
C105 H10C 0.9900 . ?
C105 H10D 0.9900 . ?
C105 C106 1.528(7) . ?
C106 C106 1.534(9) 2_666 ?
C106 H10E 0.9900 . ?
C106 H10F 0.9900 . ?
C201 H201 0.9500 . ?
C201 N21 1.327(5) . ?
C201 N22 1.336(5) . ?
N21 C202 1.375(5) . ?
N22 C203 1.372(5) . ?
N22 C204 1.460(5) . ?
C202 H202 0.9500 . ?
C202 C203 1.363(6) . ?
C203 H203 0.9500 . ?
C204 H20A 0.9900 . ?
C204 H20B 0.9900 . ?
C204 C205 1.514(6) . ?
C205 H20C 0.9900 . ?
C205 H20D 0.9900 . ?
C205 C206 1.532(6) . ?
C206 C206 1.515(9) 2_654 ?
C206 H20E 0.9900 . ?
C206 H20F 0.9900 . ?
O1 H1 0.8400 . ?
O1 C1 1.397(8) . ?
C1 H1A 0.9800 . ?
C1 H1B 0.9800 . ?
C1 H1C 0.9800 . ?
